data_4001571
loop_
_publ_author_name
'Becht, Greg'
'Hwu, Shiou-Jyh'

_publ_section_title
;
 Hydrothermal Ion Exchange on Submillimeter-Size Single Crystals of a New
 Iron(III) Phosphate
;
_journal_issue 18
_journal_name_full 'Chemistry of Materials'
_journal_page_first 4221
_journal_paper_doi 10.1021/cm0607482
_journal_volume 18
_journal_year 2006
_chemical_formula_sum 'Cs8.5 Fe14 K5.71 O80 P20 Rb3.79'
_chemical_formula_weight 4358.23
_chemical_name_systematic
; 
 ? 
;
_space_group_IT_number 14
_symmetry_space_group_name_Hall '-P 2ybc'
_symmetry_space_group_name_H-M 'P 1 21/c 1'
_atom_sites_solution_hydrogens geom
_atom_sites_solution_primary direct
_atom_sites_solution_secondary difmap
_audit_creation_method SHELXL-97
_cell_angle_alpha 90.00
_cell_angle_beta 110.49(3)
_cell_angle_gamma 90.00
_cell_formula_units_Z 1
_cell_length_a 13.901(3)
_cell_length_b 16.392(3)
_cell_length_c 9.827(2)
_cell_measurement_reflns_used 11970
_cell_measurement_temperature 293(2)
_cell_measurement_theta_max 26.0212
_cell_measurement_theta_min 1.5639
_cell_volume 2097.6(8)
_computing_structure_refinement 'SHELXL-97 (Sheldrick, 1997)'
_computing_structure_solution 'SHELXS-97 (Sheldrick, 1990)'
_diffrn_ambient_temperature 293(2)
_diffrn_measured_fraction_theta_full 0.988
_diffrn_measured_fraction_theta_max 0.988
_diffrn_measurement_device_type molybdenum
_diffrn_measurement_method dtprofit.ref
_diffrn_radiation_monochromator graphite
_diffrn_radiation_source 'fine-focus sealed tube'
_diffrn_radiation_type MoK\a
_diffrn_radiation_wavelength 0.71073
_diffrn_reflns_av_R_equivalents 0.1000
_diffrn_reflns_av_sigmaI/netI 0.0733
_diffrn_reflns_limit_h_max 17
_diffrn_reflns_limit_h_min -16
_diffrn_reflns_limit_k_max 20
_diffrn_reflns_limit_k_min -20
_diffrn_reflns_limit_l_max 12
_diffrn_reflns_limit_l_min -12
_diffrn_reflns_number 17556
_diffrn_reflns_theta_full 26.03
_diffrn_reflns_theta_max 26.03
_diffrn_reflns_theta_min 1.56
_exptl_absorpt_coefficient_mu 8.955
_exptl_absorpt_correction_T_max 0.5649
_exptl_absorpt_correction_T_min 0.4391
_exptl_absorpt_correction_type multi-scan
_exptl_crystal_colour amber
_exptl_crystal_density_diffrn 3.450
_exptl_crystal_density_method 'not measured'
_exptl_crystal_description prism
_exptl_crystal_F_000 2020
_exptl_crystal_size_max 0.11
_exptl_crystal_size_mid 0.07
_exptl_crystal_size_min 0.07
_refine_diff_density_max 1.866
_refine_diff_density_min -1.152
_refine_diff_density_rms 0.246
_refine_ls_extinction_method none
_refine_ls_goodness_of_fit_ref 1.178
_refine_ls_hydrogen_treatment none
_refine_ls_matrix_type full
_refine_ls_number_parameters 304
_refine_ls_number_reflns 4089
_refine_ls_number_restraints 0
_refine_ls_restrained_S_all 1.178
_refine_ls_R_factor_all 0.0982
_refine_ls_R_factor_gt 0.0702
_refine_ls_shift/su_max 0.001
_refine_ls_shift/su_mean 0.000
_refine_ls_structure_factor_coef Fsqd
_refine_ls_weighting_details 'calc w=1/[\s^2^(Fo^2^)+(0.0234P)^2^+33.8573P] where P=(Fo^2^+2Fc^2^)/3'
_refine_ls_weighting_scheme calc
_refine_ls_wR_factor_gt 0.1115
_refine_ls_wR_factor_ref 0.1199
_reflns_number_gt 3355
_reflns_number_total 4089
_reflns_threshold_expression >2sigma(I)
_cod_data_source_file cm0607482si20060330_094804.cif
_cod_data_source_block cd5261
_cod_original_cell_volume 2097.7(7)
_cod_original_sg_symbol_H-M P21/c
_cod_original_formula_sum 'Cs8.50 Fe14 K5.71 O80 P20 Rb3.79'
_cod_database_code 4001571

loop_
_symmetry_equiv_pos_as_xyz
'x, y, z'
'-x, y+1/2, -z+1/2'
'-x, -y, -z'
'x, -y-1/2, z-1/2'

loop_
_atom_site_label
_atom_site_type_symbol
_atom_site_fract_x
_atom_site_fract_y
_atom_site_fract_z
_atom_site_U_iso_or_equiv
_atom_site_adp_type
_atom_site_occupancy
_atom_site_symmetry_multiplicity
_atom_site_calc_flag
_atom_site_refinement_flags
K1 K 0.1801(2) 0.05797(15) 0.3950(3) 0.0210(6) Uani 1 1 d .
Rb2 Rb 0.43635(14) 0.08744(9) 0.8511(2) 0.0322(7) Uani 0.572(11) 1 d P
K2 K 0.43635(14) 0.08744(9) 0.8511(2) 0.0322(7) Uani 0.428(11) 1 d P
Cs1 Cs 0.72439(6) 0.18247(5) 0.75783(9) 0.0271(2) Uani 1 1 d .
Cs3 Cs 0.14744(7) 0.21054(5) 0.02433(11) 0.0330(4) Uani 0.780(12) 1 d P
Rb3 Rb 0.14744(7) 0.21054(5) 0.02433(11) 0.0330(4) Uani 0.220(12) 1 d P
Cs4 Cs 0.0000 0.0000 0.0000 0.0248(5) Uani 0.694(15) 2 d SP
Rb4 Rb 0.0000 0.0000 0.0000 0.0248(5) Uani 0.306(15) 2 d SP
Fe1 Fe 0.91952(11) 0.13562(9) 0.50706(16) 0.0099(3) Uani 1 1 d .
Fe2 Fe 0.46565(12) 0.18771(9) 0.28110(16) 0.0138(3) Uani 1 1 d .
Fe3 Fe 0.5000 0.0000 0.5000 0.0089(4) Uani 1 2 d S
Fe4 Fe 0.22901(12) 0.95290(9) 0.85350(16) 0.0123(3) Uani 1 1 d .
P1 P 0.3426(2) 0.02503(17) 0.1646(3) 0.0141(6) Uani 1 1 d .
P2 P 0.0775(2) 0.04944(16) 0.6796(3) 0.0124(6) Uani 1 1 d .
P3 P 0.4053(2) 0.19135(17) 0.5153(3) 0.0142(6) Uani 1 1 d .
P4 P 0.6720(2) 0.09402(17) 0.3879(3) 0.0120(6) Uani 1 1 d .
P5 P 0.9311(2) 0.18765(16) 0.1952(3) 0.0126(6) Uani 1 1 d .
O1 O 0.9679(6) 0.0535(4) 0.6820(8) 0.0156(16) Uani 1 1 d .
O2 O 0.9154(6) 0.2015(4) 0.3421(8) 0.0166(17) Uani 1 1 d .
O3 O 0.9205(7) 0.2284(5) 0.6248(8) 0.0220(18) Uani 1 1 d .
O4 O 0.4579(6) 0.1173(4) 0.4689(8) 0.0125(15) Uani 1 1 d .
O5 O 0.6095(6) 0.1731(5) 0.3638(9) 0.0236(19) Uani 1 1 d .
O6 O 0.4811(6) 0.2736(5) 0.1585(8) 0.0220(18) Uani 1 1 d .
O7 O 0.6234(6) 0.0264(5) 0.4469(9) 0.0220(18) Uani 1 1 d .
O8 O 0.4223(6) 0.9790(4) 0.2925(8) 0.0185(17) Uani 1 1 d .
O9 O 0.8368(6) 0.1359(5) 0.0971(8) 0.0243(19) Uani 1 1 d .
O10 O 0.1613(6) 0.0589(5) 0.8327(8) 0.0203(18) Uani 1 1 d .
O11 O 0.0779(5) 0.1161(4) 0.5709(8) 0.0122(15) Uani 1 1 d .
O12 O 0.8919(6) 0.0357(4) 0.3619(7) 0.0146(16) Uani 1 1 d .
O13 O 0.7786(6) 0.1128(5) 0.4957(8) 0.0188(17) Uani 1 1 d .
O14 O 0.3981(7) 0.2504(5) 0.3874(9) 0.030(2) Uani 1 1 d .
O15 O 0.3890(7) 0.1099(5) 0.1513(8) 0.027(2) Uani 1 1 d .
O16 O 0.3407(6) 0.9775(5) 0.0278(8) 0.0195(17) Uani 1 1 d .
O17 O 0.6762(6) 0.0663(6) 0.2409(8) 0.027(2) Uani 1 1 d .
O18 O 0.3066(7) 0.1717(5) 0.5325(10) 0.033(2) Uani 1 1 d .
O19 O 0.0297(6) 0.1470(5) 0.2090(9) 0.026(2) Uani 1 1 d .
O20 O 0.2389(6) 0.0306(6) 0.1744(9) 0.033(2) Uani 1 1 d .

loop_
_atom_site_aniso_label
_atom_site_aniso_U_11
_atom_site_aniso_U_22
_atom_site_aniso_U_33
_atom_site_aniso_U_23
_atom_site_aniso_U_13
_atom_site_aniso_U_12
K1 0.0165(13) 0.0241(13) 0.0215(13) -0.0002(11) 0.0057(11) -0.0012(10)
Rb2 0.0401(12) 0.0196(9) 0.0459(12) -0.0009(7) 0.0262(9) -0.0014(7)
K2 0.0401(12) 0.0196(9) 0.0459(12) -0.0009(7) 0.0262(9) -0.0014(7)
Cs1 0.0270(5) 0.0269(4) 0.0296(4) -0.0045(3) 0.0127(4) -0.0052(3)
Cs3 0.0293(6) 0.0208(5) 0.0572(7) -0.0003(4) 0.0257(5) -0.0011(4)
Rb3 0.0293(6) 0.0208(5) 0.0572(7) -0.0003(4) 0.0257(5) -0.0011(4)
Cs4 0.0260(8) 0.0307(7) 0.0206(7) -0.0040(5) 0.0120(5) -0.0054(5)
Rb4 0.0260(8) 0.0307(7) 0.0206(7) -0.0040(5) 0.0120(5) -0.0054(5)
Fe1 0.0090(8) 0.0093(7) 0.0111(7) 0.0000(6) 0.0034(6) 0.0011(6)
Fe2 0.0144(8) 0.0129(7) 0.0146(8) 0.0020(6) 0.0056(6) 0.0027(6)
Fe3 0.0086(11) 0.0101(10) 0.0079(10) -0.0004(8) 0.0027(8) 0.0019(8)
Fe4 0.0094(8) 0.0163(8) 0.0108(7) -0.0013(6) 0.0032(6) -0.0004(6)
P1 0.0118(15) 0.0154(14) 0.0127(13) -0.0002(11) 0.0012(11) 0.0005(11)
P2 0.0098(14) 0.0141(13) 0.0119(13) -0.0013(11) 0.0021(11) 0.0022(11)
P3 0.0146(15) 0.0136(13) 0.0156(14) -0.0027(11) 0.0067(12) 0.0010(11)
P4 0.0065(13) 0.0158(14) 0.0135(13) -0.0005(11) 0.0030(11) 0.0013(11)
P5 0.0131(14) 0.0105(13) 0.0154(14) 0.0026(11) 0.0064(11) -0.0010(11)
O1 0.014(4) 0.015(4) 0.020(4) 0.008(3) 0.009(3) 0.008(3)
O2 0.025(5) 0.013(4) 0.015(4) 0.000(3) 0.010(3) 0.003(3)
O3 0.037(5) 0.017(4) 0.016(4) -0.008(3) 0.014(4) -0.004(4)
O4 0.013(4) 0.007(3) 0.018(4) 0.001(3) 0.006(3) 0.004(3)
O5 0.011(4) 0.022(4) 0.037(5) 0.010(4) 0.008(4) 0.006(3)
O6 0.020(5) 0.023(4) 0.019(4) 0.010(4) 0.001(4) -0.006(3)
O7 0.016(4) 0.017(4) 0.040(5) 0.007(4) 0.018(4) 0.004(3)
O8 0.024(5) 0.011(4) 0.014(4) -0.001(3) -0.002(3) 0.005(3)
O9 0.020(5) 0.027(4) 0.021(4) 0.005(4) 0.001(4) -0.008(4)
O10 0.018(4) 0.019(4) 0.017(4) -0.002(3) -0.002(3) 0.004(3)
O11 0.006(4) 0.014(4) 0.014(4) 0.000(3) -0.001(3) -0.001(3)
O12 0.018(4) 0.011(4) 0.010(4) 0.000(3) 0.000(3) -0.001(3)
O13 0.006(4) 0.029(4) 0.022(4) -0.005(4) 0.005(3) -0.002(3)
O14 0.042(6) 0.026(5) 0.027(5) 0.008(4) 0.017(4) 0.022(4)
O15 0.037(5) 0.023(4) 0.013(4) 0.003(4) -0.001(4) -0.014(4)
O16 0.018(4) 0.020(4) 0.015(4) -0.007(3) -0.001(3) 0.000(3)
O17 0.012(4) 0.052(6) 0.012(4) -0.012(4) -0.001(3) 0.000(4)
O18 0.017(5) 0.037(5) 0.055(6) -0.013(5) 0.026(5) -0.007(4)
O19 0.015(4) 0.038(5) 0.028(5) 0.011(4) 0.011(4) 0.018(4)
O20 0.009(4) 0.062(6) 0.027(5) 0.000(5) 0.005(4) 0.001(4)

loop_
_atom_type_symbol
_atom_type_description
_atom_type_scat_dispersion_real
_atom_type_scat_dispersion_imag
_atom_type_scat_source
O O 0.0106 0.0060 'International Tables Vol C Tables 4.2.6.8 and 6.1.1.4'
P P 0.1023 0.0942 'International Tables Vol C Tables 4.2.6.8 and 6.1.1.4'
K K 0.2009 0.2494 'International Tables Vol C Tables 4.2.6.8 and 6.1.1.4'
Fe Fe 0.3463 0.8444 'International Tables Vol C Tables 4.2.6.8 and 6.1.1.4'
Rb Rb -0.9393 2.9676 'International Tables Vol C Tables 4.2.6.8 and 6.1.1.4'
Cs Cs -0.3680 2.1192 'International Tables Vol C Tables 4.2.6.8 and 6.1.1.4'

loop_
_geom_angle_atom_site_label_1
_geom_angle_atom_site_label_2
_geom_angle_atom_site_label_3
_geom_angle
_geom_angle_site_symmetry_1
_geom_angle_site_symmetry_3
O18 K1 O20 101.7(3) . .
O18 K1 O1 163.6(3) . 3_656
O20 K1 O1 94.7(3) . 3_656
O18 K1 O19 100.9(3) . .
O20 K1 O19 85.6(3) . .
O1 K1 O19 80.7(3) 3_656 .
O18 K1 O11 80.2(2) . .
O20 K1 O11 163.4(3) . .
O1 K1 O11 84.2(2) 3_656 .
O19 K1 O11 77.8(2) . .
O18 K1 O7 74.3(3) . 3_656
O20 K1 O7 81.7(3) . 3_656
O1 K1 O7 107.9(2) 3_656 3_656
O19 K1 O7 165.2(2) . 3_656
O11 K1 O7 114.4(2) . 3_656
O18 K1 O13 118.5(3) . 3_656
O20 K1 O13 93.5(3) . 3_656
O1 K1 O13 59.3(2) 3_656 3_656
O19 K1 O13 139.8(3) . 3_656
O11 K1 O13 100.1(2) . 3_656
O7 K1 O13 49.3(2) 3_656 3_656
O18 K1 O12 106.3(2) . 3_656
O20 K1 O12 142.1(3) . 3_656
O1 K1 O12 58.8(2) 3_656 3_656
O19 K1 O12 112.9(2) . 3_656
O11 K1 O12 49.50(19) . 3_656
O7 K1 O12 81.9(2) 3_656 3_656
O13 K1 O12 50.71(19) 3_656 3_656
O18 K1 P4 92.7(2) . 3_656
O20 K1 P4 95.6(2) . 3_656
O1 K1 P4 85.05(17) 3_656 3_656
O19 K1 P4 165.8(2) . 3_656
O11 K1 P4 100.81(17) . 3_656
O7 K1 P4 25.93(15) 3_656 3_656
O13 K1 P4 26.05(15) 3_656 3_656
O12 K1 P4 58.59(14) 3_656 3_656
O18 K1 P2 90.2(2) . .
O20 K1 P2 167.0(2) . .
O1 K1 P2 73.36(17) 3_656 .
O19 K1 P2 97.24(19) . .
O11 K1 P2 24.03(15) . .
O7 K1 P2 96.81(17) 3_656 .
O13 K1 P2 76.09(15) 3_656 .
O12 K1 P2 25.88(13) 3_656 .
P4 K1 P2 78.56(8) 3_656 .
O18 K1 P3 19.07(18) . .
O20 K1 P3 83.7(2) . .
O1 K1 P3 173.19(18) 3_656 .
O19 K1 P3 105.7(2) . .
O11 K1 P3 99.26(17) . .
O7 K1 P3 65.33(16) 3_656 .
O13 K1 P3 114.16(17) 3_656 .
O12 K1 P3 119.30(15) 3_656 .
P4 K1 P3 88.53(9) 3_656 .
P2 K1 P3 107.59(9) . .
O18 K1 Fe1 136.4(2) . 3_656
O20 K1 Fe1 108.8(2) . 3_656
O1 K1 Fe1 33.45(16) 3_656 3_656
O19 K1 Fe1 111.7(2) . 3_656
O11 K1 Fe1 79.22(16) . 3_656
O7 K1 Fe1 79.93(16) 3_656 3_656
O13 K1 Fe1 31.61(14) 3_656 3_656
O12 K1 Fe1 34.47(12) 3_656 3_656
P4 K1 Fe1 54.53(6) 3_656 3_656
P2 K1 Fe1 58.37(6) . 3_656
P3 K1 Fe1 141.23(9) . 3_656
O14 Rb2 O17 139.5(3) 4_566 3_656
O14 Rb2 O8 126.8(2) 4_566 3_666
O17 Rb2 O8 84.8(2) 3_656 3_666
O14 Rb2 O16 119.6(2) 4_566 3_666
O17 Rb2 O16 100.2(2) 3_656 3_666
O8 Rb2 O16 47.3(2) 3_666 3_666
O14 Rb2 O16 110.3(2) 4_566 1_546
O17 Rb2 O16 52.3(2) 3_656 1_546
O8 Rb2 O16 122.2(2) 3_666 1_546
O16 Rb2 O16 98.8(2) 3_666 1_546
O14 Rb2 O6 58.0(2) 4_566 4_566
O17 Rb2 O6 129.0(2) 3_656 4_566
O8 Rb2 O6 71.4(2) 3_666 4_566
O16 Rb2 O6 95.6(2) 3_666 4_566
O16 Rb2 O6 165.0(2) 1_546 4_566
O14 Rb2 O15 70.4(2) 4_566 1_556
O17 Rb2 O15 96.9(2) 3_656 1_556
O8 Rb2 O15 147.2(2) 3_666 1_556
O16 Rb2 O15 100.5(2) 3_666 1_556
O16 Rb2 O15 45.41(19) 1_546 1_556
O6 Rb2 O15 127.3(2) 4_566 1_556
O14 Rb2 O18 69.8(2) 4_566 .
O17 Rb2 O18 90.7(2) 3_656 .
O8 Rb2 O18 86.3(2) 3_666 .
O16 Rb2 O18 130.3(2) 3_666 .
O16 Rb2 O18 124.8(2) 1_546 .
O6 Rb2 O18 44.8(2) 4_566 .
O15 Rb2 O18 126.3(2) 1_556 .
O14 Rb2 O7 130.9(2) 4_566 3_656
O17 Rb2 O7 46.0(2) 3_656 3_656
O8 Rb2 O7 52.0(2) 3_666 3_656
O16 Rb2 O7 93.06(19) 3_666 3_656
O16 Rb2 O7 98.23(19) 1_546 3_656
O6 Rb2 O7 85.28(19) 4_566 3_656
O15 Rb2 O7 142.49(19) 1_556 3_656
O18 Rb2 O7 61.1(2) . 3_656
O14 Rb2 P3 72.31(18) 4_566 .
O17 Rb2 P3 104.11(17) 3_656 .
O8 Rb2 P3 68.20(15) 3_666 .
O16 Rb2 P3 107.33(16) 3_666 .
O16 Rb2 P3 148.09(16) 1_546 .
O6 Rb2 P3 25.32(14) 4_566 .
O15 Rb2 P3 141.08(16) 1_556 .
O18 Rb2 P3 24.16(14) . .
O7 Rb2 P3 62.97(14) 3_656 .
O14 Rb2 P1 134.3(2) 4_566 3_656
O17 Rb2 P1 85.35(17) 3_656 3_656
O8 Rb2 P1 24.74(14) 3_666 3_656
O16 Rb2 P1 24.96(14) 3_666 3_656
O16 Rb2 P1 105.26(16) 1_546 3_656
O6 Rb2 P1 89.62(15) 4_566 3_656
O15 Rb2 P1 122.50(17) 1_556 3_656
O18 Rb2 P1 111.08(15) . 3_656
O7 Rb2 P1 68.40(14) 3_656 3_656
P3 Rb2 P1 91.90(8) . 3_656
O14 Rb2 Fe4 113.24(19) 4_566 1_545
O17 Rb2 Fe4 31.06(15) 3_656 1_545
O8 Rb2 Fe4 115.77(15) 3_666 1_545
O16 Rb2 Fe4 118.57(15) 3_666 1_545
O16 Rb2 Fe4 31.68(14) 1_546 1_545
O6 Rb2 Fe4 139.83(16) 4_566 1_545
O15 Rb2 Fe4 69.56(15) 1_556 1_545
O18 Rb2 Fe4 95.06(15) . 1_545
O7 Rb2 Fe4 73.21(13) 3_656 1_545
P3 Rb2 Fe4 116.85(8) . 1_545
P1 Rb2 Fe4 112.13(7) 3_656 1_545
O2 Cs1 O13 90.75(19) 4_566 .
O2 Cs1 O5 86.47(19) 4_566 4_566
O13 Cs1 O5 145.0(2) . 4_566
O2 Cs1 O9 79.16(19) 4_566 1_556
O13 Cs1 O9 126.2(2) . 1_556
O5 Cs1 O9 87.5(2) 4_566 1_556
O2 Cs1 O6 129.82(19) 4_566 4_566
O13 Cs1 O6 110.89(19) . 4_566
O5 Cs1 O6 49.81(19) 4_566 4_566
O9 Cs1 O6 115.9(2) 1_556 4_566
O2 Cs1 O8 163.14(19) 4_566 3_666
O13 Cs1 O8 84.13(19) . 3_666
O5 Cs1 O8 106.85(19) 4_566 3_666
O9 Cs1 O8 90.91(19) 1_556 3_666
O6 Cs1 O8 66.81(19) 4_566 3_666
O2 Cs1 O3 42.93(17) 4_566 .
O13 Cs1 O3 47.84(18) . .
O5 Cs1 O3 120.13(19) 4_566 .
O9 Cs1 O3 106.1(2) 1_556 .
O6 Cs1 O3 134.8(2) 4_566 .
O8 Cs1 O3 130.14(18) 3_666 .
O2 Cs1 O20 119.59(19) 4_566 3_656
O13 Cs1 O20 74.8(2) . 3_656
O5 Cs1 O20 135.6(2) 4_566 3_656
O9 Cs1 O20 65.8(2) 1_556 3_656
O6 Cs1 O20 109.81(19) 4_566 3_656
O8 Cs1 O20 43.55(19) 3_666 3_656
O3 Cs1 O20 101.66(18) . 3_656
O2 Cs1 O5 108.83(18) 4_566 .
O13 Cs1 O5 41.72(18) . .
O5 Cs1 O5 106.98(19) 4_566 .
O9 Cs1 O5 163.59(19) 1_556 .
O6 Cs1 O5 70.57(18) 4_566 .
O8 Cs1 O5 77.68(18) 3_666 .
O3 Cs1 O5 73.75(18) . .
O20 Cs1 O5 97.96(19) 3_656 .
O2 Cs1 O16 129.69(18) 4_566 3_666
O13 Cs1 O16 112.91(18) . 3_666
O5 Cs1 O16 95.16(19) 4_566 3_666
O9 Cs1 O16 50.81(18) 1_556 3_666
O6 Cs1 O16 83.74(19) 4_566 3_666
O8 Cs1 O16 40.78(17) 3_666 3_666
O3 Cs1 O16 138.62(18) . 3_666
O20 Cs1 O16 40.47(18) 3_656 3_666
O5 Cs1 O16 118.42(17) . 3_666
O2 Cs1 P1 139.43(15) 4_566 3_656
O13 Cs1 P1 89.12(15) . 3_656
O5 Cs1 P1 114.99(15) 4_566 3_656
O9 Cs1 P1 68.57(15) 1_556 3_656
O6 Cs1 P1 87.41(15) 4_566 3_656
O8 Cs1 P1 24.92(13) 3_666 3_656
O3 Cs1 P1 124.36(13) . 3_656
O20 Cs1 P1 23.54(14) 3_656 3_656
O5 Cs1 P1 97.63(13) . 3_656
O16 Cs1 P1 24.29(12) 3_666 3_656
O2 Cs1 P4 110.54(14) 4_566 .
O13 Cs1 P4 23.52(14) . .
O5 Cs1 P4 130.40(16) 4_566 .
O9 Cs1 P4 140.22(16) 1_556 .
O6 Cs1 P4 88.05(14) 4_566 .
O8 Cs1 P4 68.93(14) 3_666 .
O3 Cs1 P4 68.40(13) . .
O20 Cs1 P4 76.58(14) 3_656 .
O5 Cs1 P4 23.90(13) . .
O16 Cs1 P4 106.12(12) 3_666 .
P1 Cs1 P4 82.28(6) 3_656 .
O18 Cs3 O19 141.0(3) 4_565 .
O18 Cs3 O11 70.2(2) 4_565 4_565
O19 Cs3 O11 88.0(2) . 4_565
O18 Cs3 O10 109.4(2) 4_565 1_554
O19 Cs3 O10 104.2(2) . 1_554
O11 Cs3 O10 153.98(19) 4_565 1_554
O18 Cs3 O20 113.8(2) 4_565 .
O19 Cs3 O20 68.5(2) . .
O11 Cs3 O20 146.8(2) 4_565 .
O10 Cs3 O20 58.4(2) 1_554 .
O18 Cs3 O2 107.6(2) 4_565 4_465
O19 Cs3 O2 81.36(19) . 4_465
O11 Cs3 O2 53.22(18) 4_565 4_465
O10 Cs3 O2 105.23(19) 1_554 4_465
O20 Cs3 O2 138.41(19) . 4_465
O18 Cs3 O15 71.5(2) 4_565 .
O19 Cs3 O15 105.8(2) . .
O11 Cs3 O15 133.01(18) 4_565 .
O10 Cs3 O15 66.26(19) 1_554 .
O20 Cs3 O15 42.98(19) . .
O2 Cs3 O15 169.76(18) 4_465 .
O18 Cs3 O3 121.0(2) 4_565 4_465
O19 Cs3 O3 41.67(18) . 4_465
O11 Cs3 O3 51.69(17) 4_565 4_465
O10 Cs3 O3 126.7(2) 1_554 4_465
O20 Cs3 O3 110.12(18) . 4_465
O2 Cs3 O3 45.48(16) 4_465 4_465
O15 Cs3 O3 143.99(17) . 4_465
O18 Cs3 O19 73.7(2) 4_565 4_565
O19 Cs3 O19 122.5(2) . 4_565
O11 Cs3 O19 58.84(18) 4_565 4_565
O10 Cs3 O19 95.56(19) 1_554 4_565
O20 Cs3 O19 153.98(19) . 4_565
O2 Cs3 O19 41.19(17) 4_465 4_565
O15 Cs3 O19 131.47(18) . 4_565
O3 Cs3 O19 83.56(17) 4_465 4_565
O18 Cs3 P5 95.51(19) 4_565 4_465
O19 Cs3 P5 102.77(16) . 4_465
O11 Cs3 P5 62.77(13) 4_565 4_465
O10 Cs3 P5 91.84(14) 1_554 4_465
O20 Cs3 P5 143.13(16) . 4_465
O2 Cs3 P5 22.98(12) 4_465 4_465
O15 Cs3 P5 147.38(14) . 4_465
O3 Cs3 P5 68.43(12) 4_465 4_465
O19 Cs3 P5 22.13(12) 4_565 4_465
O18 Cs3 P5 137.38(18) 4_565 1_455
O19 Cs3 P5 19.50(15) . 1_455
O11 Cs3 P5 72.49(14) 4_565 1_455
O10 Cs3 P5 113.15(16) 1_554 1_455
O20 Cs3 P5 87.56(15) . 1_455
O2 Cs3 P5 62.73(12) 4_465 1_455
O15 Cs3 P5 125.06(13) . 1_455
O3 Cs3 P5 22.67(11) 4_465 1_455
O19 Cs3 P5 103.45(13) 4_565 1_455
P5 Cs3 P5 85.00(6) 4_465 1_455
O18 Cs3 P3 17.69(17) 4_565 4_565
O19 Cs3 P3 146.98(17) . 4_565
O11 Cs3 P3 87.85(14) 4_565 4_565
O10 Cs3 P3 93.53(16) 1_554 4_565
O20 Cs3 P3 99.25(15) . 4_565
O2 Cs3 P3 120.90(13) 4_465 4_565
O15 Cs3 P3 56.27(13) . 4_565
O3 Cs3 P3 138.42(13) 4_465 4_565
O19 Cs3 P3 82.29(13) 4_565 4_565
P5 Cs3 P3 104.29(6) 4_465 4_565
P5 Cs3 P3 151.67(6) 1_455 4_565
O19 Cs4 O19 180.0(4) 3 .
O19 Cs4 O1 112.6(2) 3 3_656
O19 Cs4 O1 67.4(2) . 3_656
O19 Cs4 O1 67.4(2) 3 1_454
O19 Cs4 O1 112.6(2) . 1_454
O1 Cs4 O1 180.0(4) 3_656 1_454
O19 Cs4 O20 69.5(2) 3 3
O19 Cs4 O20 110.5(2) . 3
O1 Cs4 O20 104.5(2) 3_656 3
O1 Cs4 O20 75.5(2) 1_454 3
O19 Cs4 O20 110.5(2) 3 .
O19 Cs4 O20 69.5(2) . .
O1 Cs4 O20 75.5(2) 3_656 .
O1 Cs4 O20 104.5(2) 1_454 .
O20 Cs4 O20 180.0(4) 3 .
O19 Cs4 O10 81.7(2) 3 1_554
O19 Cs4 O10 98.3(2) . 1_554
O1 Cs4 O10 133.27(19) 3_656 1_554
O1 Cs4 O10 46.73(19) 1_454 1_554
O20 Cs4 O10 122.0(2) 3 1_554
O20 Cs4 O10 58.0(2) . 1_554
O19 Cs4 O10 98.3(2) 3 3_556
O19 Cs4 O10 81.7(2) . 3_556
O1 Cs4 O10 46.73(19) 3_656 3_556
O1 Cs4 O10 133.27(19) 1_454 3_556
O20 Cs4 O10 58.0(2) 3 3_556
O20 Cs4 O10 122.0(2) . 3_556
O10 Cs4 O10 180.0(3) 1_554 3_556
O19 Cs4 O9 44.05(19) 3 3_655
O19 Cs4 O9 135.95(19) . 3_655
O1 Cs4 O9 102.24(18) 3_656 3_655
O1 Cs4 O9 77.76(18) 1_454 3_655
O20 Cs4 O9 113.6(2) 3 3_655
O20 Cs4 O9 66.4(2) . 3_655
O10 Cs4 O9 56.49(18) 1_554 3_655
O10 Cs4 O9 123.51(18) 3_556 3_655
O19 Cs4 O9 135.95(19) 3 1_455
O19 Cs4 O9 44.05(19) . 1_455
O1 Cs4 O9 77.76(18) 3_656 1_455
O1 Cs4 O9 102.24(18) 1_454 1_455
O20 Cs4 O9 66.4(2) 3 1_455
O20 Cs4 O9 113.6(2) . 1_455
O10 Cs4 O9 123.51(18) 1_554 1_455
O10 Cs4 O9 56.49(18) 3_556 1_455
O9 Cs4 O9 180.0(3) 3_655 1_455
O19 Cs4 P2 112.16(16) 3 3_556
O19 Cs4 P2 67.84(16) . 3_556
O1 Cs4 P2 23.55(14) 3_656 3_556
O1 Cs4 P2 156.45(14) 1_454 3_556
O20 Cs4 P2 82.32(16) 3 3_556
O20 Cs4 P2 97.68(16) . 3_556
O10 Cs4 P2 155.58(13) 1_554 3_556
O10 Cs4 P2 24.42(13) 3_556 3_556
O9 Cs4 P2 119.27(13) 3_655 3_556
O9 Cs4 P2 60.73(13) 1_455 3_556
O19 Cs4 P2 67.84(16) 3 1_554
O19 Cs4 P2 112.16(16) . 1_554
O1 Cs4 P2 156.45(14) 3_656 1_554
O1 Cs4 P2 23.55(14) 1_454 1_554
O20 Cs4 P2 97.68(16) 3 1_554
O20 Cs4 P2 82.32(16) . 1_554
O10 Cs4 P2 24.42(13) 1_554 1_554
O10 Cs4 P2 155.58(13) 3_556 1_554
O9 Cs4 P2 60.73(13) 3_655 1_554
O9 Cs4 P2 119.27(13) 1_455 1_554
P2 Cs4 P2 180.00(11) 3_556 1_554
O3 Fe1 O2 93.2(3) . .
O3 Fe1 O13 88.9(3) . .
O2 Fe1 O13 108.9(3) . .
O3 Fe1 O11 99.0(3) . 1_655
O2 Fe1 O11 93.2(3) . 1_655
O13 Fe1 O11 156.1(3) . 1_655
O3 Fe1 O1 94.7(3) . .
O2 Fe1 O1 162.2(3) . .
O13 Fe1 O1 87.2(3) . .
O11 Fe1 O1 69.8(3) 1_655 .
O3 Fe1 O12 170.5(3) . .
O2 Fe1 O12 85.5(3) . .
O13 Fe1 O12 82.6(3) . .
O11 Fe1 O12 90.4(3) 1_655 .
O1 Fe1 O12 89.2(3) . .
O3 Fe1 P2 102.0(3) . 1_655
O2 Fe1 P2 127.3(2) . 1_655
O13 Fe1 P2 121.4(2) . 1_655
O11 Fe1 P2 35.0(2) 1_655 1_655
O1 Fe1 P2 35.1(2) . 1_655
O12 Fe1 P2 86.2(2) . 1_655
O3 Fe1 K1 116.6(2) . 3_656
O2 Fe1 K1 142.1(2) . 3_656
O13 Fe1 K1 52.9(2) . 3_656
O11 Fe1 K1 103.9(2) 1_655 3_656
O1 Fe1 K1 44.2(2) . 3_656
O12 Fe1 K1 61.2(2) . 3_656
P2 Fe1 K1 71.42(8) 1_655 3_656
O3 Fe1 Rb3 68.6(2) . 4_666
O2 Fe1 Rb3 58.3(2) . 4_666
O13 Fe1 Rb3 152.0(2) . 4_666
O11 Fe1 Rb3 49.45(19) 1_655 4_666
O1 Fe1 Rb3 110.3(2) . 4_666
O12 Fe1 Rb3 118.0(2) . 4_666
P2 Fe1 Rb3 80.97(7) 1_655 4_666
K1 Fe1 Rb3 152.39(6) 3_656 4_666
O3 Fe1 Cs3 68.6(2) . 4_666
O2 Fe1 Cs3 58.3(2) . 4_666
O13 Fe1 Cs3 152.0(2) . 4_666
O11 Fe1 Cs3 49.45(19) 1_655 4_666
O1 Fe1 Cs3 110.3(2) . 4_666
O12 Fe1 Cs3 118.0(2) . 4_666
P2 Fe1 Cs3 80.97(7) 1_655 4_666
K1 Fe1 Cs3 152.39(6) 3_656 4_666
Rb3 Fe1 Cs3 0.00(3) 4_666 4_666
O3 Fe1 Cs1 69.7(3) . 4_565
O2 Fe1 Cs1 44.7(2) . 4_565
O13 Fe1 Cs1 70.9(2) . 4_565
O11 Fe1 Cs1 133.0(2) 1_655 4_565
O1 Fe1 Cs1 152.9(2) . 4_565
O12 Fe1 Cs1 103.2(2) . 4_565
P2 Fe1 Cs1 165.87(8) 1_655 4_565
K1 Fe1 Cs1 122.29(6) 3_656 4_565
Rb3 Fe1 Cs1 85.27(4) 4_666 4_565
Cs3 Fe1 Cs1 85.27(4) 4_666 4_565
O3 Fe1 Cs1 52.1(2) . .
O2 Fe1 Cs1 122.6(2) . .
O13 Fe1 Cs1 41.6(2) . .
O11 Fe1 Cs1 131.3(2) 1_655 .
O1 Fe1 Cs1 74.5(2) . .
O12 Fe1 Cs1 121.3(2) . .
P2 Fe1 Cs1 105.87(7) 1_655 .
K1 Fe1 Cs1 68.88(5) 3_656 .
Rb3 Fe1 Cs1 120.57(4) 4_666 .
Cs3 Fe1 Cs1 120.57(4) 4_666 .
Cs1 Fe1 Cs1 78.47(3) 4_565 .
O15 Fe2 O5 118.3(4) . .
O15 Fe2 O6 103.8(3) . .
O5 Fe2 O6 91.6(3) . .
O15 Fe2 O14 117.9(4) . .
O5 Fe2 O14 118.5(4) . .
O6 Fe2 O14 97.6(4) . .
O15 Fe2 O4 91.8(3) . .
O5 Fe2 O4 85.9(3) . .
O6 Fe2 O4 163.5(3) . .
O14 Fe2 O4 69.6(3) . .
O15 Fe2 P3 108.9(3) . .
O5 Fe2 P3 103.5(3) . .
O6 Fe2 P3 130.9(3) . .
O14 Fe2 P3 34.4(2) . .
O4 Fe2 P3 35.25(18) . .
O15 Fe2 K2 136.1(3) . 4_565
O5 Fe2 K2 102.1(3) . 4_565
O6 Fe2 K2 56.1(3) . 4_565
O14 Fe2 K2 44.0(3) . 4_565
O4 Fe2 K2 108.41(18) . 4_565
P3 Fe2 K2 74.95(7) . 4_565
O15 Fe2 Rb2 136.1(3) . 4_565
O5 Fe2 Rb2 102.1(3) . 4_565
O6 Fe2 Rb2 56.1(3) . 4_565
O14 Fe2 Rb2 44.0(3) . 4_565
O4 Fe2 Rb2 108.41(18) . 4_565
P3 Fe2 Rb2 74.95(7) . 4_565
K2 Fe2 Rb2 0.00(6) 4_565 4_565
O15 Fe2 Cs1 126.9(3) . 4_565
O5 Fe2 Cs1 45.6(2) . 4_565
O6 Fe2 Cs1 46.7(2) . 4_565
O14 Fe2 Cs1 110.1(3) . 4_565
O4 Fe2 Cs1 126.5(2) . 4_565
P3 Fe2 Cs1 123.59(8) . 4_565
K2 Fe2 Cs1 70.76(4) 4_565 4_565
Rb2 Fe2 Cs1 70.76(4) 4_565 4_565
O15 Fe2 Cs3 55.0(3) . .
O5 Fe2 Cs3 170.0(3) . .
O6 Fe2 Cs3 83.4(2) . .
O14 Fe2 Cs3 70.9(3) . .
O4 Fe2 Cs3 101.3(2) . .
P3 Fe2 Cs3 86.29(8) . .
K2 Fe2 Cs3 82.38(4) 4_565 .
Rb2 Fe2 Cs3 82.38(4) 4_565 .
Cs1 Fe2 Cs3 130.13(4) 4_565 .
O8 Fe3 O8 180.0 3_666 1_545
O8 Fe3 O4 90.8(3) 3_666 .
O8 Fe3 O4 89.2(3) 1_545 .
O8 Fe3 O4 89.2(3) 3_666 3_656
O8 Fe3 O4 90.8(3) 1_545 3_656
O4 Fe3 O4 180.000(1) . 3_656
O8 Fe3 O7 88.7(3) 3_666 3_656
O8 Fe3 O7 91.3(3) 1_545 3_656
O4 Fe3 O7 90.9(3) . 3_656
O4 Fe3 O7 89.1(3) 3_656 3_656
O8 Fe3 O7 91.3(3) 3_666 .
O8 Fe3 O7 88.7(3) 1_545 .
O4 Fe3 O7 89.1(3) . .
O4 Fe3 O7 90.9(3) 3_656 .
O7 Fe3 O7 180.00(16) 3_656 .
O8 Fe3 Rb2 43.4(2) 3_666 .
O8 Fe3 Rb2 136.6(2) 1_545 .
O4 Fe3 Rb2 69.9(2) . .
O4 Fe3 Rb2 110.1(2) 3_656 .
O7 Fe3 Rb2 53.3(2) 3_656 .
O7 Fe3 Rb2 126.7(2) . .
O8 Fe3 Rb2 136.6(2) 3_666 3_656
O8 Fe3 Rb2 43.4(2) 1_545 3_656
O4 Fe3 Rb2 110.1(2) . 3_656
O4 Fe3 Rb2 69.9(2) 3_656 3_656
O7 Fe3 Rb2 126.7(2) 3_656 3_656
O7 Fe3 Rb2 53.3(2) . 3_656
Rb2 Fe3 Rb2 180.0 . 3_656
O9 Fe4 O17 119.2(4) 3_666 3_666
O9 Fe4 O16 104.5(3) 3_666 1_556
O17 Fe4 O16 89.3(3) 3_666 1_556
O9 Fe4 O10 117.2(4) 3_666 1_565
O17 Fe4 O10 119.5(4) 3_666 1_565
O16 Fe4 O10 96.7(3) 1_556 1_565
O9 Fe4 O12 92.1(3) 3_666 3_666
O17 Fe4 O12 88.3(3) 3_666 3_666
O16 Fe4 O12 162.1(3) 1_556 3_666
O10 Fe4 O12 69.3(3) 1_565 3_666
O9 Fe4 P2 106.0(3) 3_666 1_565
O17 Fe4 P2 108.1(3) 3_666 1_565
O16 Fe4 P2 130.6(2) 1_556 1_565
O10 Fe4 P2 34.3(2) 1_565 1_565
O12 Fe4 P2 35.04(19) 3_666 1_565
O9 Fe4 K2 159.1(3) 3_666 1_565
O17 Fe4 K2 53.5(3) 3_666 1_565
O16 Fe4 K2 58.7(2) 1_556 1_565
O10 Fe4 K2 79.3(2) 1_565 1_565
O12 Fe4 K2 106.4(2) 3_666 1_565
P2 Fe4 K2 94.84(8) 1_565 1_565
O9 Fe4 Rb2 159.1(3) 3_666 1_565
O17 Fe4 Rb2 53.5(3) 3_666 1_565
O16 Fe4 Rb2 58.7(2) 1_556 1_565
O10 Fe4 Rb2 79.3(2) 1_565 1_565
O12 Fe4 Rb2 106.4(2) 3_666 1_565
P2 Fe4 Rb2 94.84(8) 1_565 1_565
K2 Fe4 Rb2 0.00(7) 1_565 1_565
O9 Fe4 Cs4 62.2(3) 3_666 1_566
O17 Fe4 Cs4 172.2(2) 3_666 1_566
O16 Fe4 Cs4 97.8(2) 1_556 1_566
O10 Fe4 Cs4 56.7(2) 1_565 1_566
O12 Fe4 Cs4 83.9(2) 3_666 1_566
P2 Fe4 Cs4 64.76(7) 1_565 1_566
K2 Fe4 Cs4 128.14(5) 1_565 1_566
Rb2 Fe4 Cs4 128.14(5) 1_565 1_566
O9 Fe4 Rb4 62.2(3) 3_666 1_566
O17 Fe4 Rb4 172.2(2) 3_666 1_566
O16 Fe4 Rb4 97.8(2) 1_556 1_566
O10 Fe4 Rb4 56.7(2) 1_565 1_566
O12 Fe4 Rb4 83.9(2) 3_666 1_566
P2 Fe4 Rb4 64.76(7) 1_565 1_566
K2 Fe4 Rb4 128.14(5) 1_565 1_566
Rb2 Fe4 Rb4 128.14(5) 1_565 1_566
Cs4 Fe4 Rb4 0.0 1_566 1_566
O9 Fe4 Cs1 45.4(2) 3_666 3_667
O17 Fe4 Cs1 116.1(3) 3_666 3_667
O16 Fe4 Cs1 59.1(2) 1_556 3_667
O10 Fe4 Cs1 118.2(2) 1_565 3_667
O12 Fe4 Cs1 136.9(2) 3_666 3_667
P2 Fe4 Cs1 135.19(8) 1_565 3_667
K2 Fe4 Cs1 116.68(5) 1_565 3_667
Rb2 Fe4 Cs1 116.68(5) 1_565 3_667
Cs4 Fe4 Cs1 70.66(3) 1_566 3_667
Rb4 Fe4 Cs1 70.66(3) 1_566 3_667
O20 P1 O16 111.6(5) . 1_545
O20 P1 O8 114.4(5) . 1_545
O16 P1 O8 104.4(4) 1_545 1_545
O20 P1 O15 113.0(5) . .
O16 P1 O15 105.0(4) 1_545 .
O8 P1 O15 107.7(5) 1_545 .
O20 P1 K2 153.0(4) . 3_656
O16 P1 K2 57.6(3) 1_545 3_656
O8 P1 K2 54.0(3) 1_545 3_656
O15 P1 K2 93.9(4) . 3_656
O20 P1 Rb2 153.0(4) . 3_656
O16 P1 Rb2 57.6(3) 1_545 3_656
O8 P1 Rb2 54.0(3) 1_545 3_656
O15 P1 Rb2 93.9(4) . 3_656
K2 P1 Rb2 0.00(7) 3_656 3_656
O20 P1 Cs1 73.8(4) . 3_656
O16 P1 Cs1 77.6(3) 1_545 3_656
O8 P1 Cs1 62.8(3) 1_545 3_656
O15 P1 Cs1 170.3(3) . 3_656
K2 P1 Cs1 79.55(6) 3_656 3_656
Rb2 P1 Cs1 79.55(6) 3_656 3_656
O20 P1 K1 31.5(3) . .
O16 P1 K1 140.0(3) 1_545 .
O8 P1 K1 89.5(3) 1_545 .
O15 P1 K1 106.0(4) . .
K2 P1 K1 142.64(9) 3_656 .
Rb2 P1 K1 142.64(9) 3_656 .
Cs1 P1 K1 76.03(7) 3_656 .
O20 P1 Rb2 129.8(4) . 1_554
O16 P1 Rb2 49.5(3) 1_545 1_554
O8 P1 Rb2 115.4(3) 1_545 1_554
O15 P1 Rb2 55.5(3) . 1_554
K2 P1 Rb2 64.90(7) 3_656 1_554
Rb2 P1 Rb2 64.90(7) 3_656 1_554
Cs1 P1 Rb2 126.06(8) 3_656 1_554
K1 P1 Rb2 151.79(9) . 1_554
O20 P1 Cs3 54.2(4) . .
O16 P1 Cs3 106.4(3) 1_545 .
O8 P1 Cs3 149.2(3) 1_545 .
O15 P1 Cs3 62.7(3) . .
K2 P1 Cs3 148.86(9) 3_656 .
Rb2 P1 Cs3 148.86(9) 3_656 .
Cs1 P1 Cs3 125.91(8) 3_656 .
K1 P1 Cs3 67.58(6) . .
Rb2 P1 Cs3 84.34(6) 1_554 .
O11 P2 O1 103.0(4) . 1_455
O11 P2 O10 114.8(4) . .
O1 P2 O10 113.1(4) 1_455 .
O11 P2 O12 112.9(4) . 3_656
O1 P2 O12 114.0(4) 1_455 3_656
O10 P2 O12 99.4(4) . 3_656
O11 P2 Fe1 51.7(3) . 1_455
O1 P2 Fe1 52.0(3) 1_455 1_455
O10 P2 Fe1 137.3(3) . 1_455
O12 P2 Fe1 123.3(3) 3_656 1_455
O11 P2 Fe4 131.8(3) . 1_545
O1 P2 Fe4 125.0(3) 1_455 1_545
O10 P2 Fe4 45.1(3) . 1_545
O12 P2 Fe4 54.4(3) 3_656 1_545
Fe1 P2 Fe4 175.95(13) 1_455 1_545
O11 P2 K1 47.4(3) . .
O1 P2 K1 133.1(3) 1_455 .
O10 P2 K1 112.7(3) . .
O12 P2 K1 66.9(3) 3_656 .
Fe1 P2 K1 86.94(9) 1_455 .
Fe4 P2 K1 94.70(9) 1_545 .
O11 P2 Rb4 144.3(3) . 1_556
O1 P2 Rb4 54.5(3) 1_455 1_556
O10 P2 Rb4 63.1(3) . 1_556
O12 P2 Rb4 102.2(3) 3_656 1_556
Fe1 P2 Rb4 103.51(9) 1_455 1_556
Fe4 P2 Rb4 74.52(7) 1_545 1_556
K1 P2 Rb4 168.15(9) . 1_556
O11 P2 Cs4 144.3(3) . 1_556
O1 P2 Cs4 54.5(3) 1_455 1_556
O10 P2 Cs4 63.1(3) . 1_556
O12 P2 Cs4 102.2(3) 3_656 1_556
Fe1 P2 Cs4 103.51(9) 1_455 1_556
Fe4 P2 Cs4 74.52(7) 1_545 1_556
K1 P2 Cs4 168.15(9) . 1_556
Rb4 P2 Cs4 0.0 1_556 1_556
O11 P2 K1 115.3(3) . 3_556
O1 P2 K1 32.2(3) 1_455 3_556
O10 P2 K1 124.4(3) . 3_556
O12 P2 K1 82.0(3) 3_656 3_556
Fe1 P2 K1 67.28(8) 1_455 3_556
Fe4 P2 K1 108.72(10) 1_545 3_556
K1 P2 K1 118.24(9) . 3_556
Rb4 P2 K1 62.43(6) 1_556 3_556
Cs4 P2 K1 62.43(6) 1_556 3_556
O11 P2 Cs3 93.4(3) . 1_556
O1 P2 Cs3 84.8(3) 1_455 1_556
O10 P2 Cs3 42.4(3) . 1_556
O12 P2 Cs3 141.4(3) 3_656 1_556
Fe1 P2 Cs3 95.04(8) 1_455 1_556
Fe4 P2 Cs3 87.05(8) 1_545 1_556
K1 P2 Cs3 125.10(9) . 1_556
Rb4 P2 Cs3 60.34(4) 1_556 1_556
Cs4 P2 Cs3 60.34(4) 1_556 1_556
K1 P2 Cs3 112.77(8) 3_556 1_556
O18 P3 O6 110.1(5) . 4_566
O18 P3 O14 115.3(6) . .
O6 P3 O14 109.5(5) 4_566 .
O18 P3 O4 114.3(5) . .
O6 P3 O4 108.3(4) 4_566 .
O14 P3 O4 98.7(4) . .
O18 P3 Fe2 132.0(4) . .
O6 P3 Fe2 117.8(3) 4_566 .
O14 P3 Fe2 44.1(3) . .
O4 P3 Fe2 54.6(3) . .
O18 P3 Rb2 67.0(4) . .
O6 P3 Rb2 61.1(3) 4_566 .
O14 P3 Rb2 169.6(4) . .
O4 P3 Rb2 88.9(3) . .
Fe2 P3 Rb2 142.49(10) . .
O18 P3 K1 35.1(3) . .
O6 P3 K1 138.7(3) 4_566 .
O14 P3 K1 107.7(4) . .
O4 P3 K1 82.9(3) . .
Fe2 P3 K1 101.34(10) . .
Rb2 P3 K1 80.11(8) . .
O18 P3 Rb3 36.9(4) . 4_566
O6 P3 Rb3 99.4(3) 4_566 4_566
O14 P3 Rb3 87.9(3) . 4_566
O4 P3 Rb3 147.3(3) . 4_566
Fe2 P3 Rb3 125.43(10) . 4_566
Rb2 P3 Rb3 89.47(7) . 4_566
K1 P3 Rb3 64.59(6) . 4_566
O18 P3 Cs3 36.9(4) . 4_566
O6 P3 Cs3 99.4(3) 4_566 4_566
O14 P3 Cs3 87.9(3) . 4_566
O4 P3 Cs3 147.3(3) . 4_566
Fe2 P3 Cs3 125.43(10) . 4_566
Rb2 P3 Cs3 89.47(7) . 4_566
K1 P3 Cs3 64.59(6) . 4_566
Rb3 P3 Cs3 0.00(3) 4_566 4_566
O18 P3 Rb2 118.3(4) . 4_565
O6 P3 Rb2 84.1(3) 4_566 4_565
O14 P3 Rb2 27.2(3) . 4_565
O4 P3 Rb2 116.9(3) . 4_565
Fe2 P3 Rb2 64.79(7) . 4_565
Rb2 P3 Rb2 142.40(9) . 4_565
K1 P3 Rb2 127.18(9) . 4_565
Rb3 P3 Rb2 82.47(6) 4_566 4_565
Cs3 P3 Rb2 82.47(6) 4_566 4_565
O18 P3 Cs1 139.5(4) . .
O6 P3 Cs1 41.7(3) 4_566 .
O14 P3 Cs1 103.5(4) . .
O4 P3 Cs1 68.5(3) . .
Fe2 P3 Cs1 84.41(8) . .
Rb2 P3 Cs1 72.69(6) . .
K1 P3 Cs1 140.32(9) . .
Rb3 P3 Cs1 141.15(7) 4_566 .
Cs3 P3 Cs1 141.15(7) 4_566 .
Rb2 P3 Cs1 91.04(6) 4_565 .
O7 P4 O13 109.8(5) . .
O7 P4 O5 111.9(4) . .
O13 P4 O5 107.3(5) . .
O7 P4 O17 108.2(5) . .
O13 P4 O17 111.5(4) . .
O5 P4 O17 108.1(5) . .
O7 P4 K1 59.0(3) . 3_656
O13 P4 K1 59.4(3) . 3_656
O5 P4 K1 152.8(4) . 3_656
O17 P4 K1 99.1(4) . 3_656
O7 P4 Cs1 82.7(3) . .
O13 P4 Cs1 55.5(3) . .
O5 P4 Cs1 74.3(3) . .
O17 P4 Cs1 166.1(3) . .
K1 P4 Cs1 78.92(7) 3_656 .
O7 P4 K2 61.7(3) . 3_656
O13 P4 K2 132.4(3) . 3_656
O5 P4 K2 119.4(3) . 3_656
O17 P4 K2 47.0(3) . 3_656
K1 P4 K2 80.62(8) 3_656 3_656
Cs1 P4 K2 144.31(8) . 3_656
O7 P4 Rb2 61.7(3) . 3_656
O13 P4 Rb2 132.4(3) . 3_656
O5 P4 Rb2 119.4(3) . 3_656
O17 P4 Rb2 47.0(3) . 3_656
K1 P4 Rb2 80.62(8) 3_656 3_656
Cs1 P4 Rb2 144.31(8) . 3_656
K2 P4 Rb2 0.00(10) 3_656 3_656
O7 P4 Cs1 160.2(3) . 4_565
O13 P4 Cs1 78.3(3) . 4_565
O5 P4 Cs1 48.5(3) . 4_565
O17 P4 Cs1 84.2(4) . 4_565
K1 P4 Cs1 135.85(9) 3_656 4_565
Cs1 P4 Cs1 87.74(6) . 4_565
K2 P4 Cs1 126.74(8) 3_656 4_565
Rb2 P4 Cs1 126.74(8) 3_656 4_565
O19 P5 O3 112.7(5) 1_655 4_565
O19 P5 O2 113.9(5) 1_655 .
O3 P5 O2 105.5(4) 4_565 .
O19 P5 O9 110.9(5) 1_655 .
O3 P5 O9 106.3(5) 4_565 .
O2 P5 O9 106.9(4) . .
O19 P5 Cs1 164.3(4) 1_655 4_565
O3 P5 Cs1 67.0(3) 4_565 4_565
O2 P5 Cs1 53.5(3) . 4_565
O9 P5 Cs1 83.5(3) . 4_565
O19 P5 Rb4 46.9(4) 1_655 1_655
O3 P5 Rb4 119.2(3) 4_565 1_655
O2 P5 Rb4 135.2(3) . 1_655
O9 P5 Rb4 64.6(3) . 1_655
Cs1 P5 Rb4 148.07(8) 4_565 1_655
O19 P5 Cs4 46.9(4) 1_655 1_655
O3 P5 Cs4 119.2(3) 4_565 1_655
O2 P5 Cs4 135.2(3) . 1_655
O9 P5 Cs4 64.6(3) . 1_655
Cs1 P5 Cs4 148.07(8) 4_565 1_655
Rb4 P5 Cs4 0.0 1_655 1_655
O19 P5 Cs3 72.5(4) 1_655 4_666
O3 P5 Cs3 85.1(3) 4_565 4_666
O2 P5 Cs3 59.2(3) . 4_666
O9 P5 Cs3 164.6(3) . 4_666
Cs1 P5 Cs3 91.89(6) 4_565 4_666
Rb4 P5 Cs3 119.20(7) 1_655 4_666
Cs4 P5 Cs3 119.20(7) 1_655 4_666
O19 P5 Rb3 72.5(4) 1_655 4_666
O3 P5 Rb3 85.1(3) 4_565 4_666
O2 P5 Rb3 59.2(3) . 4_666
O9 P5 Rb3 164.6(3) . 4_666
Cs1 P5 Rb3 91.89(6) 4_565 4_666
Rb4 P5 Rb3 119.20(7) 1_655 4_666
Cs4 P5 Rb3 119.20(7) 1_655 4_666
Cs3 P5 Rb3 0.00(3) 4_666 4_666
O19 P5 Rb3 42.7(3) 1_655 1_655
O3 P5 Rb3 71.8(3) 4_565 1_655
O2 P5 Rb3 139.4(3) . 1_655
O9 P5 Rb3 112.7(3) . 1_655
Cs1 P5 Rb3 138.54(7) 4_565 1_655
Rb4 P5 Rb3 60.81(4) 1_655 1_655
Cs4 P5 Rb3 60.81(4) 1_655 1_655
Cs3 P5 Rb3 80.33(6) 4_666 1_655
Rb3 P5 Rb3 80.33(6) 4_666 1_655
O19 P5 Cs3 42.7(3) 1_655 1_655
O3 P5 Cs3 71.8(3) 4_565 1_655
O2 P5 Cs3 139.4(3) . 1_655
O9 P5 Cs3 112.7(3) . 1_655
Cs1 P5 Cs3 138.54(7) 4_565 1_655
Rb4 P5 Cs3 60.81(4) 1_655 1_655
Cs4 P5 Cs3 60.81(4) 1_655 1_655
Cs3 P5 Cs3 80.33(6) 4_666 1_655
Rb3 P5 Cs3 80.33(6) 4_666 1_655
Rb3 P5 Cs3 0.00(3) 1_655 1_655
P2 O1 Fe1 92.9(3) 1_655 .
P2 O1 K1 129.8(4) 1_655 3_656
Fe1 O1 K1 102.4(3) . 3_656
P2 O1 Cs4 102.0(3) 1_655 1_656
Fe1 O1 Cs4 153.1(3) . 1_656
K1 O1 Cs4 85.2(2) 3_656 1_656
P2 O1 Rb4 102.0(3) 1_655 1_656
Fe1 O1 Rb4 153.1(3) . 1_656
K1 O1 Rb4 85.2(2) 3_656 1_656
Cs4 O1 Rb4 0.0 1_656 1_656
P5 O2 Fe1 136.7(4) . .
P5 O2 Cs1 103.0(4) . 4_565
Fe1 O2 Cs1 109.5(3) . 4_565
P5 O2 Rb3 97.8(3) . 4_666
Fe1 O2 Rb3 92.9(3) . 4_666
Cs1 O2 Rb3 116.1(2) 4_565 4_666
P5 O2 Cs3 97.8(3) . 4_666
Fe1 O2 Cs3 92.9(3) . 4_666
Cs1 O2 Cs3 116.1(2) 4_565 4_666
Rb3 O2 Cs3 0.00(4) 4_666 4_666
P5 O3 Fe1 166.9(5) 4_566 .
P5 O3 Cs1 89.3(3) 4_566 .
Fe1 O3 Cs1 102.4(3) . .
P5 O3 Cs3 85.5(3) 4_566 4_666
Fe1 O3 Cs3 83.2(3) . 4_666
Cs1 O3 Cs3 173.2(2) . 4_666
P3 O4 Fe3 147.3(4) . .
P3 O4 Fe2 90.1(3) . .
Fe3 O4 Fe2 122.1(3) . .
P4 O5 Fe2 129.1(5) . .
P4 O5 Cs1 110.7(4) . 4_565
Fe2 O5 Cs1 109.7(3) . 4_565
P4 O5 Cs1 81.8(3) . .
Fe2 O5 Cs1 117.1(3) . .
Cs1 O5 Cs1 103.3(2) 4_565 .
P3 O6 Fe2 131.0(5) 4_565 .
P3 O6 Rb2 93.6(4) 4_565 4_565
Fe2 O6 Rb2 93.7(3) . 4_565
P3 O6 K2 93.6(4) 4_565 4_565
Fe2 O6 K2 93.7(3) . 4_565
Rb2 O6 K2 0.00(6) 4_565 4_565
P3 O6 Cs1 119.8(4) 4_565 4_565
Fe2 O6 Cs1 107.9(3) . 4_565
Rb2 O6 Cs1 93.6(2) 4_565 4_565
K2 O6 Cs1 93.6(2) 4_565 4_565
P4 O7 Fe3 142.5(5) . .
P4 O7 K1 95.1(4) . 3_656
Fe3 O7 K1 118.5(3) . 3_656
P4 O7 K2 94.6(4) . 3_656
Fe3 O7 K2 97.8(3) . 3_656
K1 O7 K2 95.7(2) 3_656 3_656
P4 O7 Rb2 94.6(4) . 3_656
Fe3 O7 Rb2 97.8(3) . 3_656
K1 O7 Rb2 95.7(2) 3_656 3_656
K2 O7 Rb2 0.00(4) 3_656 3_656
P1 O8 Fe3 136.8(4) 1_565 1_565
P1 O8 Rb2 101.3(4) 1_565 3_666
Fe3 O8 Rb2 109.7(3) 1_565 3_666
P1 O8 K2 101.3(4) 1_565 3_666
Fe3 O8 K2 109.7(3) 1_565 3_666
Rb2 O8 K2 0.00(8) 3_666 3_666
P1 O8 Cs1 92.3(3) 1_565 3_666
Fe3 O8 Cs1 112.6(3) 1_565 3_666
Rb2 O8 Cs1 96.42(19) 3_666 3_666
K2 O8 Cs1 96.42(19) 3_666 3_666
P5 O9 Fe4 129.6(5) . 3_666
P5 O9 Cs1 120.1(4) . 1_554
Fe4 O9 Cs1 110.3(3) 3_666 1_554
P5 O9 Cs4 91.7(4) . 1_655
Fe4 O9 Cs4 89.9(3) 3_666 1_655
Cs1 O9 Cs4 89.7(2) 1_554 1_655
P5 O9 Rb4 91.7(4) . 1_655
Fe4 O9 Rb4 89.9(3) 3_666 1_655
Cs1 O9 Rb4 89.7(2) 1_554 1_655
Cs4 O9 Rb4 0.0 1_655 1_655
P2 O10 Fe4 100.5(4) . 1_545
P2 O10 Cs3 118.3(4) . 1_556
Fe4 O10 Cs3 139.8(3) 1_545 1_556
P2 O10 Rb3 118.3(4) . 1_556
Fe4 O10 Rb3 139.8(3) 1_545 1_556
Cs3 O10 Rb3 0.00(3) 1_556 1_556
P2 O10 Cs4 92.5(4) . 1_556
Fe4 O10 Cs4 94.2(3) 1_545 1_556
Cs3 O10 Cs4 75.17(17) 1_556 1_556
Rb3 O10 Cs4 75.17(17) 1_556 1_556
P2 O10 Rb4 92.5(4) . 1_556
Fe4 O10 Rb4 94.2(3) 1_545 1_556
Cs3 O10 Rb4 75.17(17) 1_556 1_556
Rb3 O10 Rb4 75.17(17) 1_556 1_556
Cs4 O10 Rb4 0.0 1_556 1_556
P2 O11 Fe1 93.4(4) . 1_455
P2 O11 K1 108.6(4) . .
Fe1 O11 K1 125.6(3) 1_455 .
P2 O11 Cs3 147.0(4) . 4_566
Fe1 O11 Cs3 99.6(2) 1_455 4_566
K1 O11 Cs3 88.2(2) . 4_566
P2 O11 Rb3 147.0(4) . 4_566
Fe1 O11 Rb3 99.6(2) 1_455 4_566
K1 O11 Rb3 88.2(2) . 4_566
Cs3 O11 Rb3 0.00(4) 4_566 4_566
P2 O12 Fe1 150.4(5) 3_656 .
P2 O12 Fe4 90.6(3) 3_656 3_666
Fe1 O12 Fe4 118.7(3) . 3_666
P2 O12 K1 87.2(3) 3_656 3_656
Fe1 O12 K1 84.3(2) . 3_656
Fe4 O12 K1 114.6(3) 3_666 3_656
P4 O13 Fe1 142.1(5) . .
P4 O13 K1 94.5(4) . 3_656
Fe1 O13 K1 95.5(3) . 3_656
P4 O13 Cs1 101.0(3) . .
Fe1 O13 Cs1 114.0(3) . .
K1 O13 Cs1 96.7(2) 3_656 .
P3 O14 Fe2 101.5(4) . .
P3 O14 K2 137.8(5) . 4_565
Fe2 O14 K2 106.9(4) . 4_565
P3 O14 Rb2 137.8(5) . 4_565
Fe2 O14 Rb2 106.9(4) . 4_565
K2 O14 Rb2 0.000(17) 4_565 4_565
P1 O15 Fe2 135.4(5) . .
P1 O15 K2 101.3(4) . 1_554
Fe2 O15 K2 116.8(3) . 1_554
P1 O15 Rb2 101.3(4) . 1_554
Fe2 O15 Rb2 116.8(3) . 1_554
K2 O15 Rb2 0.00(5) 1_554 1_554
P1 O15 Cs3 94.4(4) . .
Fe2 O15 Cs3 99.6(3) . .
K2 O15 Cs3 101.5(2) 1_554 .
Rb2 O15 Cs3 101.5(2) 1_554 .
P1 O16 Fe4 130.3(5) 1_565 1_554
P1 O16 Rb2 97.4(4) 1_565 3_666
Fe4 O16 Rb2 131.5(3) 1_554 3_666
P1 O16 K2 97.4(4) 1_565 3_666
Fe4 O16 K2 131.5(3) 1_554 3_666
Rb2 O16 K2 0.00(9) 3_666 3_666
P1 O16 Rb2 108.3(4) 1_565 1_564
Fe4 O16 Rb2 89.7(3) 1_554 1_564
Rb2 O16 Rb2 81.2(2) 3_666 1_564
K2 O16 Rb2 81.2(2) 3_666 1_564
P1 O16 K2 108.3(4) 1_565 1_564
Fe4 O16 K2 89.7(3) 1_554 1_564
Rb2 O16 K2 81.2(2) 3_666 1_564
K2 O16 K2 81.2(2) 3_666 1_564
Rb2 O16 K2 0.00(7) 1_564 1_564
P1 O16 Cs1 78.1(3) 1_565 3_666
Fe4 O16 Cs1 94.4(3) 1_554 3_666
Rb2 O16 Cs1 87.04(18) 3_666 3_666
K2 O16 Cs1 87.04(18) 3_666 3_666
Rb2 O16 Cs1 167.3(3) 1_564 3_666
K2 O16 Cs1 167.3(3) 1_564 3_666
P4 O17 Fe4 140.9(5) . 3_666
P4 O17 Rb2 110.6(4) . 3_656
Fe4 O17 Rb2 95.4(3) 3_666 3_656
P4 O17 K2 110.6(4) . 3_656
Fe4 O17 K2 95.4(3) 3_666 3_656
Rb2 O17 K2 0.00(13) 3_656 3_656
P3 O18 K1 125.9(5) . .
P3 O18 Rb3 125.4(5) . 4_566
K1 O18 Rb3 95.3(3) . 4_566
P3 O18 Cs3 125.4(5) . 4_566
K1 O18 Cs3 95.3(3) . 4_566
Rb3 O18 Cs3 0.00(4) 4_566 4_566
P3 O18 Rb2 88.8(4) . .
K1 O18 Rb2 103.8(3) . .
Rb3 O18 Rb2 117.2(3) 4_566 .
Cs3 O18 Rb2 117.2(3) 4_566 .
P5 O19 K1 141.4(5) 1_455 .
P5 O19 Cs3 117.8(4) 1_455 .
K1 O19 Cs3 98.1(2) . .
P5 O19 Cs4 112.5(5) 1_455 .
K1 O19 Cs4 85.4(2) . .
Cs3 O19 Cs4 81.05(19) . .
P5 O19 Cs3 85.3(4) 1_455 4_566
K1 O19 Cs3 76.5(2) . 4_566
Cs3 O19 Cs3 96.3(2) . 4_566
Cs4 O19 Cs3 161.1(3) . 4_566
P1 O20 K1 131.3(5) . .
P1 O20 Cs4 143.8(5) . .
K1 O20 Cs4 84.4(2) . .
P1 O20 Cs3 104.8(4) . .
K1 O20 Cs3 91.9(3) . .
Cs4 O20 Cs3 74.86(18) . .
P1 O20 Cs1 82.7(4) . 3_656
K1 O20 Cs1 94.5(3) . 3_656
Cs4 O20 Cs1 90.0(2) . 3_656
Cs3 O20 Cs1 162.9(3) . 3_656

loop_
_geom_bond_atom_site_label_1
_geom_bond_atom_site_label_2
_geom_bond_distance
_geom_bond_site_symmetry_2
K1 O18 2.594(9) .
K1 O20 2.610(9) .
K1 O1 2.655(8) 3_656
K1 O19 2.676(8) .
K1 O11 2.763(7) .
K1 O7 2.970(8) 3_656
K1 O13 2.982(8) 3_656
K1 O12 3.277(8) 3_656
K1 P4 3.452(4) 3_656
K1 P2 3.559(4) .
K1 P3 3.659(4) .
K1 Fe1 3.721(3) 3_656
Rb2 O14 2.758(9) 4_566
Rb2 O17 2.938(9) 3_656
Rb2 O8 2.996(8) 3_666
Rb2 O16 3.094(8) 3_666
Rb2 O16 3.106(8) 1_546
Rb2 O6 3.159(8) 4_566
Rb2 O15 3.261(8) 1_556
Rb2 O18 3.318(10) .
Rb2 O7 3.323(8) 3_656
Rb2 P3 3.603(3) .
Rb2 P1 3.633(3) 3_656
Rb2 Fe4 3.636(2) 1_545
Cs1 O2 3.133(8) 4_566
Cs1 O13 3.141(7) .
Cs1 O5 3.226(8) 4_566
Cs1 O9 3.239(8) 1_556
Cs1 O6 3.255(8) 4_566
Cs1 O8 3.271(8) 3_666
Cs1 O3 3.493(8) .
Cs1 O20 3.559(10) 3_656
Cs1 O5 3.639(9) .
Cs1 O16 3.670(8) 3_666
Cs1 P1 3.676(3) 3_656
Cs1 P4 3.741(3) .
Cs3 O18 2.917(9) 4_565
Cs3 O19 3.023(8) .
Cs3 O11 3.087(7) 4_565
Cs3 O10 3.164(8) 1_554
Cs3 O20 3.343(10) .
Cs3 O2 3.413(8) 4_465
Cs3 O15 3.552(9) .
Cs3 O3 3.756(8) 4_465
Cs3 O19 3.766(9) 4_565
Cs3 P5 3.935(3) 4_465
Cs3 P5 3.942(3) 1_455
Cs3 P3 3.958(3) 4_565
Cs4 O19 3.099(9) 3
Cs4 O19 3.099(9) .
Cs4 O1 3.124(7) 3_656
Cs4 O1 3.124(7) 1_454
Cs4 O20 3.199(8) 3
Cs4 O20 3.199(8) .
Cs4 O10 3.353(8) 1_554
Cs4 O10 3.353(8) 3_556
Cs4 O9 3.540(9) 3_655
Cs4 O9 3.540(9) 1_455
Cs4 P2 3.756(3) 3_556
Cs4 P2 3.756(3) 1_554
Fe1 O3 1.908(7) .
Fe1 O2 1.932(7) .
Fe1 O13 1.959(7) .
Fe1 O11 2.092(7) 1_655
Fe1 O1 2.100(7) .
Fe1 O12 2.116(7) .
Fe1 P2 2.663(3) 1_655
Fe1 K1 3.721(3) 3_656
Fe1 Rb3 4.0064(18) 4_666
Fe1 Cs3 4.0064(18) 4_666
Fe1 Cs1 4.1949(19) 4_565
Fe2 O15 1.855(8) .
Fe2 O5 1.892(8) .
Fe2 O6 1.914(7) .
Fe2 O14 1.928(8) .
Fe2 O4 2.211(7) .
Fe2 P3 2.712(3) .
Fe2 K2 3.797(2) 4_565
Fe2 Rb2 3.797(2) 4_565
Fe2 Cs1 4.2537(19) 4_565
Fe3 O8 1.975(7) 3_666
Fe3 O8 1.975(7) 1_545
Fe3 O4 2.002(7) .
Fe3 O4 2.002(7) 3_656
Fe3 O7 2.007(7) 3_656
Fe3 O7 2.007(7) .
Fe3 Rb2 4.1082(18) 3_656
Fe4 O9 1.872(8) 3_666
Fe4 O17 1.884(8) 3_666
Fe4 O16 1.910(8) 1_556
Fe4 O10 1.953(8) 1_565
Fe4 O12 2.202(7) 3_666
Fe4 P2 2.709(3) 1_565
Fe4 K2 3.636(2) 1_565
Fe4 Rb2 3.636(2) 1_565
Fe4 Cs4 4.0015(17) 1_566
Fe4 Rb4 4.0015(17) 1_566
Fe4 Cs1 4.2660(18) 3_667
P1 O20 1.480(9) .
P1 O16 1.546(8) 1_545
P1 O8 1.550(8) 1_545
P1 O15 1.557(8) .
P1 K2 3.633(3) 3_656
P1 Rb2 3.633(3) 3_656
P1 Cs1 3.676(3) 3_656
P1 Rb2 3.879(3) 1_554
P2 O11 1.529(7) .
P2 O1 1.534(8) 1_455
P2 O10 1.554(8) .
P2 O12 1.555(7) 3_656
P2 Fe1 2.663(3) 1_455
P2 Fe4 2.709(3) 1_545
P2 Rb4 3.756(3) 1_556
P2 Cs4 3.756(3) 1_556
P2 K1 3.824(4) 3_556
P2 Cs3 4.134(3) 1_556
P3 O18 1.475(8) .
P3 O6 1.544(8) 4_566
P3 O14 1.562(9) .
P3 O4 1.565(7) .
P3 Rb3 3.958(3) 4_566
P3 Cs3 3.958(3) 4_566
P3 Rb2 4.053(3) 4_565
P4 O7 1.516(8) .
P4 O13 1.521(8) .
P4 O5 1.532(8) .
P4 O17 1.535(8) .
P4 K1 3.452(4) 3_656
P4 K2 3.762(3) 3_656
P4 Rb2 3.762(3) 3_656
P4 Cs1 4.030(3) 4_565
P5 O19 1.487(8) 1_655
P5 O3 1.524(8) 4_565
P5 O2 1.550(7) .
P5 O9 1.575(8) .
P5 Cs1 3.795(3) 4_565
P5 Rb4 3.917(3) 1_655
P5 Cs4 3.917(3) 1_655
P5 Cs3 3.935(3) 4_666
P5 Rb3 3.935(3) 4_666
P5 Rb3 3.942(3) 1_655
P5 Cs3 3.942(3) 1_655
O1 P2 1.534(8) 1_655
O1 K1 2.655(8) 3_656
O1 Cs4 3.124(7) 1_656
O1 Rb4 3.124(7) 1_656
O2 Cs1 3.133(7) 4_565
O2 Rb3 3.413(8) 4_666
O2 Cs3 3.413(8) 4_666
O3 P5 1.524(8) 4_566
O3 Cs3 3.756(8) 4_666
O5 Cs1 3.226(8) 4_565
O6 P3 1.544(8) 4_565
O6 Rb2 3.159(8) 4_565
O6 K2 3.159(8) 4_565
O6 Cs1 3.255(8) 4_565
O7 K1 2.970(8) 3_656
O7 K2 3.323(8) 3_656
O7 Rb2 3.323(8) 3_656
O8 P1 1.550(8) 1_565
O8 Fe3 1.975(7) 1_565
O8 Rb2 2.996(8) 3_666
O8 K2 2.996(8) 3_666
O8 Cs1 3.271(8) 3_666
O9 Fe4 1.872(8) 3_666
O9 Cs1 3.239(8) 1_554
O9 Cs4 3.540(9) 1_655
O9 Rb4 3.540(9) 1_655
O10 Fe4 1.953(8) 1_545
O10 Cs3 3.164(7) 1_556
O10 Rb3 3.164(7) 1_556
O10 Cs4 3.353(8) 1_556
O10 Rb4 3.353(8) 1_556
O11 Fe1 2.092(7) 1_455
O11 Cs3 3.087(7) 4_566
O11 Rb3 3.087(7) 4_566
O12 P2 1.555(7) 3_656
O12 Fe4 2.202(7) 3_666
O12 K1 3.277(8) 3_656
O13 K1 2.982(8) 3_656
O14 K2 2.758(9) 4_565
O14 Rb2 2.758(9) 4_565
O15 K2 3.261(8) 1_554
O15 Rb2 3.261(8) 1_554
O16 P1 1.546(8) 1_565
O16 Fe4 1.910(8) 1_554
O16 Rb2 3.094(8) 3_666
O16 K2 3.094(8) 3_666
O16 Rb2 3.106(8) 1_564
O16 K2 3.106(8) 1_564
O16 Cs1 3.670(8) 3_666
O17 Fe4 1.884(8) 3_666
O17 Rb2 2.938(9) 3_656
O17 K2 2.938(9) 3_656
O18 Rb3 2.917(9) 4_566
O18 Cs3 2.917(9) 4_566
O19 P5 1.487(8) 1_455
O19 Cs3 3.766(9) 4_566
O20 Cs1 3.559(10) 3_656
